data_7014919
loop_
_publ_author_name
'Kotzabasaki, Vasiliki'
'Inglis, Ross'
'Siczek, Milosz'
'Lis, Tadeusz'
'Brechin, Euan K.'
'Milios, Constantinos J.'

_publ_section_title
;
 Hexametallic manganese clusters with bulky derivatised
 salicylaldoximes.
;
_journal_issue 8
_journal_name_full 'Dalton transactions (Cambridge, England : 2003)'
_journal_page_first 1693
_journal_page_last 1699
_journal_paper_doi 10.1039/c0dt01273d
_journal_volume 40
_journal_year 2011
_chemical_formula_moiety 'C88 H70 Mn6 N8 O18, 5.274(C2 H3 N)'
_chemical_formula_sum 'C98.55 H85.82 Mn6 N13.27 O18'
_chemical_formula_weight 2073.68
_chemical_name_systematic
;
?
;
_space_group_IT_number 14
_symmetry_cell_setting monoclinic
_symmetry_space_group_name_Hall '-P 2yn'
_symmetry_space_group_name_H-M 'P 1 21/n 1'
_atom_sites_solution_hydrogens geom
_atom_sites_solution_primary direct
_atom_sites_solution_secondary difmap
_audit_creation_method SHELXL-97
_cell_angle_alpha 90.00
_cell_angle_beta 103.07(4)
_cell_angle_gamma 90.00
_cell_formula_units_Z 2
_cell_length_a 15.608(6)
_cell_length_b 19.100(9)
_cell_length_c 16.182(4)
_cell_measurement_reflns_used 10933
_cell_measurement_temperature 90(2)
_cell_measurement_theta_max 27.23
_cell_measurement_theta_min 4.72
_cell_volume 4699(3)
_computing_cell_refinement 'CrysAlis RED, Oxford Diffraction Ltd.(2010)'
_computing_data_collection 'CrysAlis CCD, Oxford Diffraction Ltd.'
_computing_data_reduction 'CrysAlis RED, Oxford Diffraction Ltd.(2010)'
_computing_structure_refinement 'SHELXL-97 (Sheldrick, 2008)'
_computing_structure_solution 'SHELXS-97 (Sheldrick, 2008)'
_diffrn_ambient_temperature 90(2)
_diffrn_measured_fraction_theta_full 0.990
_diffrn_measured_fraction_theta_max 0.987
_diffrn_measurement_device_type 'Xcalibur PX KM4CCD'
_diffrn_measurement_method '\f and \w'
_diffrn_radiation_monochromator graphite
_diffrn_radiation_source 'fine-focus sealed tube'
_diffrn_radiation_type MoK\a
_diffrn_radiation_wavelength 0.71073
_diffrn_reflns_av_R_equivalents 0.1646
_diffrn_reflns_av_sigmaI/netI 0.3176
_diffrn_reflns_limit_h_max 19
_diffrn_reflns_limit_h_min -19
_diffrn_reflns_limit_k_max 24
_diffrn_reflns_limit_k_min -24
_diffrn_reflns_limit_l_max 20
_diffrn_reflns_limit_l_min -15
_diffrn_reflns_number 34378
_diffrn_reflns_theta_full 25.00
_diffrn_reflns_theta_max 27.11
_diffrn_reflns_theta_min 4.70
_exptl_absorpt_coefficient_mu 0.858
_exptl_absorpt_correction_T_max 0.986
_exptl_absorpt_correction_T_min 0.891
_exptl_absorpt_correction_type analytical
_exptl_absorpt_process_details
;
CrysAlis RED, Oxford Diffraction Ltd.,
Version 1.171.32.5
Analytical numeric absorption correction using a
multifaceted crystal model based on expressions
derived by R.C. Clark & J.S. Reid.
(Clark, R. C. & Reid, J. S. (1995). Acta Cryst. A51, 887-897)
;
_exptl_crystal_colour black
_exptl_crystal_density_diffrn 1.466
_exptl_crystal_density_method 'not measured'
_exptl_crystal_description plate
_exptl_crystal_F_000 2128
_exptl_crystal_size_max 0.13
_exptl_crystal_size_mid 0.05
_exptl_crystal_size_min 0.015
_refine_diff_density_max 0.48
_refine_diff_density_min -0.52
_refine_diff_density_rms 0.071
_refine_ls_extinction_method none
_refine_ls_goodness_of_fit_ref 0.652
_refine_ls_hydrogen_treatment constr
_refine_ls_matrix_type full
_refine_ls_number_parameters 633
_refine_ls_number_reflns 10218
_refine_ls_number_restraints 0
_refine_ls_restrained_S_all 0.652
_refine_ls_R_factor_all 0.1705
_refine_ls_R_factor_gt 0.0484
_refine_ls_shift/su_max 0.001
_refine_ls_shift/su_mean 0.000
_refine_ls_structure_factor_coef Fsqd
_refine_ls_weighting_details 'calc w=1/[\s^2^(Fo^2^)] where P=(Fo^2^+2Fc^2^)/3'
_refine_ls_weighting_scheme calc
_refine_ls_wR_factor_gt 0.0492
_refine_ls_wR_factor_ref 0.0608
_reflns_number_gt 3645
_reflns_number_total 10218
_reflns_threshold_expression >2sigma(I)
_cod_data_source_file C0DT01273D.TXT
_cod_data_source_block bk171ap
_cod_original_sg_symbol_Hall '-P 2yn '
_cod_original_sg_symbol_H-M P21/n
_cod_database_code 7014919

loop_
_symmetry_equiv_pos_as_xyz
'x, y, z'
'-x+1/2, y+1/2, -z+1/2'
'-x, -y, -z'
'x-1/2, -y-1/2, z-1/2'

loop_
_atom_site_label
_atom_site_type_symbol
_atom_site_fract_x
_atom_site_fract_y
_atom_site_fract_z
_atom_site_U_iso_or_equiv
_atom_site_adp_type
_atom_site_occupancy
_atom_site_symmetry_multiplicity
_atom_site_calc_flag
_atom_site_refinement_flags
_atom_site_disorder_assembly
_atom_site_disorder_group
Mn1 Mn 0.54384(4) 0.58553(3) 0.56172(4) 0.02062(17) Uani 1 1 d . . .
Mn2 Mn 0.37207(4) 0.68354(3) 0.51843(4) 0.02268(17) Uani 1 1 d . . .
Mn3 Mn 0.34553(4) 0.52370(3) 0.54737(4) 0.02245(17) Uani 1 1 d . . .
O1 O 0.42150(16) 0.59401(11) 0.52307(16) 0.0201(7) Uani 1 1 d . . .
O12 O 0.27012(18) 0.45325(12) 0.56324(18) 0.0251(8) Uani 1 1 d . . .
O22 O 0.25700(17) 0.64699(12) 0.46704(17) 0.0242(7) Uani 1 1 d . . .
N12 N 0.2444(2) 0.57588(16) 0.4780(2) 0.0219(9) Uani 1 1 d . . .
C12 C 0.1987(3) 0.4318(2) 0.5064(3) 0.0254(11) Uani 1 1 d . . .
C22 C 0.1446(3) 0.47809(19) 0.4482(3) 0.0224(10) Uani 1 1 d . . .
C32 C 0.0682(3) 0.4512(2) 0.3939(3) 0.0255(11) Uani 1 1 d . . .
H32 H 0.0303 0.4817 0.3558 0.031 Uiso 1 1 calc R . .
C42 C 0.0476(3) 0.3801(2) 0.3958(3) 0.0278(12) Uani 1 1 d . . .
H42 H -0.0043 0.3622 0.3595 0.033 Uiso 1 1 calc R . .
C52 C 0.1041(3) 0.3357(2) 0.4515(3) 0.0316(13) Uani 1 1 d . . .
H52 H 0.0906 0.2872 0.4517 0.038 Uiso 1 1 calc R . .
C62 C 0.1779(3) 0.35999(19) 0.5055(3) 0.0288(12) Uani 1 1 d . . .
H62 H 0.2153 0.3286 0.5426 0.035 Uiso 1 1 calc R . .
C72 C 0.1668(3) 0.55182(19) 0.4402(3) 0.0215(11) Uani 1 1 d . . .
C82 C 0.1039(3) 0.59968(19) 0.3846(3) 0.0186(10) Uani 1 1 d . . .
C92 C 0.0315(3) 0.6264(2) 0.4089(3) 0.0316(12) Uani 1 1 d . . .
H92 H 0.0211 0.6145 0.4628 0.038 Uiso 1 1 calc R . .
C102 C -0.0270(3) 0.6711(2) 0.3549(3) 0.0353(13) Uani 1 1 d . . .
H102 H -0.0760 0.6905 0.3725 0.042 Uiso 1 1 calc R . .
C112 C -0.0128(3) 0.6862(2) 0.2771(3) 0.0317(12) Uani 1 1 d . . .
H112 H -0.0527 0.7157 0.2396 0.038 Uiso 1 1 calc R . .
C122 C 0.0589(3) 0.6590(2) 0.2524(3) 0.0314(12) Uani 1 1 d . . .
H122 H 0.0683 0.6698 0.1978 0.038 Uiso 1 1 calc R . .
C132 C 0.1171(3) 0.6164(2) 0.3057(3) 0.0259(11) Uani 1 1 d . . .
H132 H 0.1668 0.5983 0.2881 0.031 Uiso 1 1 calc R . .
O11 O 0.66418(17) 0.56341(12) 0.59331(18) 0.0222(7) Uani 1 1 d . . .
O21 O 0.44532(17) 0.45984(12) 0.56404(17) 0.0212(7) Uani 1 1 d . . .
N11 N 0.5221(2) 0.49101(14) 0.6093(2) 0.0186(8) Uani 1 1 d . . .
C11 C 0.6990(3) 0.54002(19) 0.6727(3) 0.0178(10) Uani 1 1 d . . .
C21 C 0.6593(3) 0.48351(19) 0.7095(3) 0.0176(10) Uani 1 1 d . . .
C31 C 0.6992(3) 0.46301(19) 0.7915(3) 0.0219(11) Uani 1 1 d . . .
H31 H 0.6724 0.4267 0.8170 0.026 Uiso 1 1 calc R . .
C41 C 0.7746(3) 0.49226(19) 0.8374(3) 0.0253(11) Uani 1 1 d . . .
H41 H 0.7999 0.4765 0.8932 0.030 Uiso 1 1 calc R . .
C51 C 0.8139(3) 0.54564(19) 0.8008(3) 0.0254(11) Uani 1 1 d . . .
H51 H 0.8666 0.5666 0.8317 0.031 Uiso 1 1 calc R . .
C61 C 0.7764(3) 0.56828(19) 0.7196(3) 0.0238(11) Uani 1 1 d . . .
H61 H 0.8047 0.6043 0.6952 0.029 Uiso 1 1 calc R . .
C71 C 0.5760(3) 0.4528(2) 0.6643(3) 0.0207(11) Uani 1 1 d . . .
C81 C 0.5560(3) 0.3776(2) 0.6812(3) 0.0220(11) Uani 1 1 d . . .
C91 C 0.4752(3) 0.3577(2) 0.6950(3) 0.0374(13) Uani 1 1 d . . .
H91 H 0.4302 0.3913 0.6946 0.045 Uiso 1 1 calc R . .
C101 C 0.4617(4) 0.2871(2) 0.7096(3) 0.0436(14) Uani 1 1 d . . .
H101 H 0.4071 0.2724 0.7204 0.052 Uiso 1 1 calc R . .
C111 C 0.5257(4) 0.2385(2) 0.7088(3) 0.0500(15) Uani 1 1 d . . .
H111 H 0.5150 0.1908 0.7194 0.060 Uiso 1 1 calc R . .
C121 C 0.6041(4) 0.2573(2) 0.6931(3) 0.0468(15) Uani 1 1 d . . .
H121 H 0.6478 0.2230 0.6915 0.056 Uiso 1 1 calc R . .
C131 C 0.6198(3) 0.3280(2) 0.6793(3) 0.0274(11) Uani 1 1 d . . .
H131 H 0.6748 0.3420 0.6687 0.033 Uiso 1 1 calc R . .
O13 O 0.32511(18) 0.77172(12) 0.49195(17) 0.0288(8) Uani 1 1 d . . .
O23 O 0.55913(16) 0.67652(12) 0.52103(16) 0.0215(7) Uani 1 1 d . . .
N13 N 0.4937(2) 0.72336(16) 0.5271(2) 0.0228(9) Uani 1 1 d . . .
C13 C 0.3632(3) 0.83319(18) 0.5186(3) 0.0229(11) Uani 1 1 d . . .
C23 C 0.4550(3) 0.84409(19) 0.5339(3) 0.0194(11) Uani 1 1 d . . .
C33 C 0.4868(3) 0.9118(2) 0.5593(2) 0.0268(11) Uani 1 1 d . . .
H33 H 0.5482 0.9205 0.5690 0.032 Uiso 1 1 calc R . .
C43 C 0.4320(3) 0.9652(2) 0.5705(3) 0.0314(12) Uani 1 1 d . . .
H43 H 0.4554 1.0102 0.5875 0.038 Uiso 1 1 calc R . .
C53 C 0.3425(3) 0.95357(19) 0.5569(3) 0.0291(12) Uani 1 1 d . . .
H53 H 0.3043 0.9904 0.5648 0.035 Uiso 1 1 calc R . .
C63 C 0.3089(3) 0.8885(2) 0.5320(3) 0.0273(12) Uani 1 1 d . . .
H63 H 0.2474 0.8808 0.5235 0.033 Uiso 1 1 calc R . .
C73 C 0.5174(3) 0.7896(2) 0.5279(3) 0.0210(11) Uani 1 1 d . . .
C83 C 0.6103(3) 0.80608(18) 0.5276(3) 0.0194(11) Uani 1 1 d . . .
C93 C 0.6813(3) 0.78341(18) 0.5918(3) 0.0235(11) Uani 1 1 d . . .
H93 H 0.6702 0.7561 0.6373 0.028 Uiso 1 1 calc R . .
C103 C 0.7664(3) 0.80012(18) 0.5899(3) 0.0262(11) Uani 1 1 d . . .
H103 H 0.8132 0.7848 0.6345 0.031 Uiso 1 1 calc R . .
C113 C 0.7850(3) 0.8389(2) 0.5238(3) 0.0302(12) Uani 1 1 d . . .
H113 H 0.8442 0.8502 0.5232 0.036 Uiso 1 1 calc R . .
C123 C 0.7173(3) 0.86101(19) 0.4592(3) 0.0280(12) Uani 1 1 d . . .
H123 H 0.7295 0.8868 0.4130 0.034 Uiso 1 1 calc R . .
C133 C 0.6301(3) 0.84541(18) 0.4616(3) 0.0223(11) Uani 1 1 d . . .
H133 H 0.5836 0.8619 0.4174 0.027 Uiso 1 1 calc R . .
O14 O 0.35744(17) 0.68117(14) 0.64335(17) 0.0272(7) Uani 1 1 d . A .
O24 O 0.35197(18) 0.56532(13) 0.66804(18) 0.0279(8) Uani 1 1 d . A .
C14 C 0.3572(3) 0.6294(2) 0.6921(3) 0.0296(12) Uani 1 1 d . . .
C24 C 0.3612(3) 0.6436(2) 0.7848(3) 0.0371(13) Uani 0.637(4) 1 d P A 1
H24A H 0.4221 0.6556 0.8146 0.045 Uiso 0.637(4) 1 calc PR A 1
H24B H 0.3427 0.6016 0.8120 0.045 Uiso 0.637(4) 1 calc PR A 1
C34 C 0.2937(4) 0.7105(3) 0.7904(4) 0.034(2) Uani 0.637(4) 1 d P A 1
H34A H 0.2994 0.7238 0.8499 0.052 Uiso 0.637(4) 1 calc PR A 1
H34B H 0.2329 0.6965 0.7658 0.052 Uiso 0.637(4) 1 calc PR A 1
H34C H 0.3094 0.7505 0.7588 0.052 Uiso 0.637(4) 1 calc PR A 1
C240 C 0.3612(3) 0.6436(2) 0.7848(3) 0.0371(13) Uani 0.363(4) 1 d P A 2
H24C H 0.3021 0.6562 0.7929 0.045 Uiso 0.363(4) 1 calc PR A 2
H24D H 0.4016 0.6831 0.8049 0.045 Uiso 0.363(4) 1 calc PR A 2
C340 C 0.3993(8) 0.5675(6) 0.8425(8) 0.041(4) Uiso 0.363(4) 1 d P A 2
H34D H 0.4608 0.5591 0.8405 0.062 Uiso 0.363(4) 1 calc PR A 2
H34E H 0.3633 0.5274 0.8176 0.062 Uiso 0.363(4) 1 calc PR A 2
H34F H 0.3951 0.5734 0.9016 0.062 Uiso 0.363(4) 1 calc PR A 2
N4 N 0.3664(5) 0.4920(3) 0.9379(5) 0.074(3) Uani 0.637(4) 1 d P A 3
C7 C 0.4271(6) 0.4931(4) 0.9115(6) 0.056(3) Uani 0.637(4) 1 d P A 3
C8 C 0.5013(6) 0.4950(4) 0.8730(6) 0.089(4) Uani 0.637(4) 1 d P A 3
H8A H 0.4841 0.5169 0.8169 0.134 Uiso 0.637(4) 1 calc PR A 3
H8B H 0.5217 0.4471 0.8669 0.134 Uiso 0.637(4) 1 calc PR A 3
H8C H 0.5488 0.5222 0.9088 0.134 Uiso 0.637(4) 1 calc PR A 3
N1 N 0.5588(2) 0.63848(17) 0.6985(2) 0.0261(10) Uani 1 1 d . . .
C1 C 0.5942(3) 0.6554(2) 0.7637(3) 0.0271(12) Uani 1 1 d . . .
C2 C 0.6420(3) 0.6764(2) 0.8487(3) 0.0564(15) Uani 1 1 d . . .
H2A H 0.6567 0.7263 0.8485 0.085 Uiso 1 1 calc R . .
H2B H 0.6963 0.6489 0.8651 0.085 Uiso 1 1 calc R . .
H2C H 0.6052 0.6681 0.8894 0.085 Uiso 1 1 calc R . .
N2 N 0.0252(3) 0.8278(2) 0.5270(4) 0.0875(19) Uani 1 1 d . . .
C3 C 0.0800(4) 0.7912(3) 0.5534(4) 0.0517(18) Uani 1 1 d . . .
C4 C 0.1527(3) 0.7430(2) 0.5872(3) 0.0609(17) Uani 1 1 d . . .
H4A H 0.1317 0.7054 0.6188 0.091 Uiso 1 1 calc R . .
H4B H 0.2002 0.7686 0.6252 0.091 Uiso 1 1 calc R . .
H4C H 0.1747 0.7229 0.5403 0.091 Uiso 1 1 calc R . .
N3 N 0.1311(3) 0.5851(3) 0.7549(3) 0.0755(16) Uani 1 1 d . . .
C5 C 0.1585(4) 0.5326(3) 0.7436(3) 0.0511(16) Uani 1 1 d . . .
C6 C 0.1939(4) 0.4630(3) 0.7326(4) 0.078(2) Uani 1 1 d . . .
H6A H 0.2270 0.4456 0.7875 0.117 Uiso 1 1 calc R . .
H6B H 0.2330 0.4660 0.6931 0.117 Uiso 1 1 calc R . .
H6C H 0.1454 0.4309 0.7098 0.117 Uiso 1 1 calc R . .

loop_
_atom_site_aniso_label
_atom_site_aniso_U_11
_atom_site_aniso_U_22
_atom_site_aniso_U_33
_atom_site_aniso_U_23
_atom_site_aniso_U_13
_atom_site_aniso_U_12
Mn1 0.0221(4) 0.0121(3) 0.0249(4) 0.0000(3) -0.0003(3) -0.0013(3)
Mn2 0.0239(4) 0.0134(3) 0.0276(5) -0.0011(3) -0.0009(4) 0.0007(3)
Mn3 0.0229(4) 0.0158(3) 0.0267(4) -0.0003(3) 0.0016(4) -0.0010(3)
O1 0.0244(17) 0.0075(13) 0.0265(18) -0.0007(13) 0.0017(15) -0.0015(13)
O12 0.0218(18) 0.0192(15) 0.030(2) 0.0068(14) -0.0023(16) -0.0056(14)
O22 0.0232(18) 0.0114(14) 0.034(2) 0.0045(14) -0.0012(16) -0.0034(13)
N12 0.020(2) 0.019(2) 0.026(2) 0.0049(18) 0.0040(19) 0.0030(18)
C12 0.026(3) 0.028(3) 0.024(3) -0.002(2) 0.010(3) -0.008(2)
C22 0.023(3) 0.016(2) 0.026(3) 0.002(2) 0.002(2) 0.005(2)
C32 0.019(3) 0.029(3) 0.027(3) -0.005(2) 0.001(2) -0.002(2)
C42 0.023(3) 0.022(3) 0.035(3) -0.008(2) -0.001(3) -0.004(2)
C52 0.035(3) 0.010(2) 0.052(4) 0.001(2) 0.013(3) -0.003(2)
C62 0.030(3) 0.013(2) 0.041(3) 0.010(2) 0.003(3) -0.009(2)
C72 0.018(3) 0.024(2) 0.021(3) -0.002(2) 0.000(2) 0.003(2)
C82 0.012(3) 0.017(2) 0.023(3) -0.003(2) -0.004(2) -0.001(2)
C92 0.035(3) 0.032(3) 0.028(3) 0.008(2) 0.009(3) -0.004(2)
C102 0.031(3) 0.031(3) 0.046(4) 0.004(3) 0.012(3) 0.011(2)
C112 0.030(3) 0.025(2) 0.036(3) 0.009(3) -0.003(3) -0.001(2)
C122 0.034(3) 0.033(3) 0.024(3) -0.001(2) 0.000(3) -0.005(2)
C132 0.022(3) 0.028(3) 0.026(3) -0.006(2) 0.003(3) 0.001(2)
O11 0.0229(18) 0.0206(15) 0.021(2) -0.0009(14) 0.0006(16) -0.0034(13)
O21 0.0149(16) 0.0221(15) 0.0237(19) 0.0004(14) -0.0018(15) -0.0049(13)
N11 0.021(2) 0.0140(18) 0.019(2) -0.0049(17) -0.0003(19) -0.0018(16)
C11 0.017(3) 0.023(2) 0.014(3) -0.005(2) 0.005(2) 0.005(2)
C21 0.019(3) 0.014(2) 0.019(3) 0.002(2) 0.003(2) 0.005(2)
C31 0.026(3) 0.016(2) 0.021(3) 0.001(2) 0.000(2) 0.003(2)
C41 0.027(3) 0.016(2) 0.029(3) 0.000(2) -0.002(3) 0.008(2)
C51 0.019(3) 0.024(2) 0.029(3) -0.012(2) -0.004(2) 0.001(2)
C61 0.032(3) 0.011(2) 0.025(3) -0.004(2) 0.000(3) 0.004(2)
C71 0.022(3) 0.023(2) 0.017(3) 0.000(2) 0.005(2) 0.001(2)
C81 0.027(3) 0.020(2) 0.016(3) 0.003(2) -0.001(2) -0.007(2)
C91 0.040(3) 0.039(3) 0.027(3) 0.011(3) -0.004(3) -0.002(3)
C101 0.057(4) 0.039(3) 0.031(3) 0.013(3) 0.000(3) -0.031(3)
C111 0.081(5) 0.026(3) 0.031(3) 0.004(3) -0.014(3) -0.016(3)
C121 0.086(5) 0.020(3) 0.027(3) 0.006(2) -0.003(3) 0.005(3)
C131 0.045(3) 0.016(2) 0.021(3) -0.006(2) 0.004(3) 0.000(2)
O13 0.0313(19) 0.0097(14) 0.039(2) -0.0049(14) -0.0063(17) -0.0015(14)
O23 0.0202(17) 0.0092(14) 0.034(2) 0.0002(14) 0.0031(15) 0.0001(13)
N13 0.025(2) 0.021(2) 0.018(2) 0.0005(18) -0.0051(19) 0.0059(18)
C13 0.034(3) 0.010(2) 0.022(3) 0.004(2) 0.001(2) 0.000(2)
C23 0.022(3) 0.014(2) 0.021(3) 0.003(2) 0.002(2) -0.002(2)
C33 0.024(3) 0.022(2) 0.032(3) -0.002(2) 0.000(2) 0.002(2)
C43 0.038(3) 0.011(2) 0.045(3) -0.005(2) 0.009(3) -0.001(2)
C53 0.042(3) 0.013(2) 0.031(3) 0.001(2) 0.004(3) -0.002(2)
C63 0.031(3) 0.023(2) 0.025(3) 0.002(2) 0.000(2) 0.003(2)
C73 0.030(3) 0.015(2) 0.016(3) 0.003(2) 0.003(2) 0.001(2)
C83 0.030(3) 0.004(2) 0.022(3) -0.006(2) 0.003(2) -0.001(2)
C93 0.028(3) 0.015(2) 0.026(3) -0.003(2) 0.003(3) -0.003(2)
C103 0.029(3) 0.016(2) 0.029(3) -0.007(2) -0.002(3) 0.001(2)
C113 0.032(3) 0.018(2) 0.041(4) -0.009(2) 0.008(3) 0.001(2)
C123 0.034(3) 0.013(2) 0.037(3) 0.005(2) 0.010(3) -0.004(2)
C133 0.024(3) 0.017(2) 0.024(3) -0.007(2) 0.001(2) -0.001(2)
O14 0.0287(19) 0.0199(15) 0.032(2) -0.0050(16) 0.0048(17) -0.0036(15)
O24 0.0335(19) 0.0223(16) 0.027(2) -0.0017(15) 0.0049(17) -0.0041(15)
C14 0.015(3) 0.038(3) 0.035(3) -0.001(3) 0.004(3) -0.005(2)
C24 0.049(4) 0.043(3) 0.024(3) -0.017(3) 0.018(3) -0.016(3)
C34 0.044(5) 0.032(4) 0.029(5) -0.010(4) 0.014(4) 0.008(4)
C240 0.049(4) 0.043(3) 0.024(3) -0.017(3) 0.018(3) -0.016(3)
N4 0.032(5) 0.064(5) 0.119(8) 0.016(5) 0.003(5) 0.006(4)
C7 0.033(6) 0.039(5) 0.092(9) 0.012(5) 0.003(6) 0.004(5)
C8 0.059(7) 0.081(7) 0.140(10) 0.023(7) 0.049(7) 0.011(6)
N1 0.025(2) 0.023(2) 0.028(3) 0.001(2) 0.001(2) 0.0010(18)
C1 0.022(3) 0.026(3) 0.031(3) 0.002(2) 0.002(3) 0.012(2)
C2 0.063(4) 0.053(3) 0.040(4) -0.007(3) -0.015(3) 0.023(3)
N2 0.062(4) 0.056(3) 0.143(6) -0.010(4) 0.018(4) 0.008(3)
C3 0.045(4) 0.035(3) 0.083(5) -0.009(3) 0.031(4) -0.007(3)
C4 0.056(4) 0.045(3) 0.091(5) -0.015(3) 0.034(4) -0.011(3)
N3 0.067(4) 0.085(4) 0.058(4) 0.002(3) -0.020(3) 0.015(3)
C5 0.039(4) 0.069(4) 0.041(4) -0.006(4) -0.001(3) -0.019(4)
C6 0.104(5) 0.056(4) 0.087(5) -0.018(4) 0.049(5) -0.033(4)

loop_
_atom_type_symbol
_atom_type_description
_atom_type_scat_dispersion_real
_atom_type_scat_dispersion_imag
_atom_type_scat_source
C C 0.0033 0.0016 'International Tables Vol C Tables 4.2.6.8 and 6.1.1.4'
H H 0.0000 0.0000 'International Tables Vol C Tables 4.2.6.8 and 6.1.1.4'
N N 0.0061 0.0033 'International Tables Vol C Tables 4.2.6.8 and 6.1.1.4'
O O 0.0106 0.0060 'International Tables Vol C Tables 4.2.6.8 and 6.1.1.4'
Mn Mn 0.3368 0.7283 'International Tables Vol C Tables 4.2.6.8 and 6.1.1.4'

loop_
_geom_angle_atom_site_label_1
_geom_angle_atom_site_label_2
_geom_angle_atom_site_label_3
_geom_angle
_geom_angle_site_symmetry_1
_geom_angle_site_symmetry_3
_geom_angle_publ_flag
O1 Mn1 O11 171.35(11) . . ?
O1 Mn1 O23 90.21(11) . . ?
O11 Mn1 O23 95.98(11) . . ?
O1 Mn1 N11 87.61(12) . . ?
O11 Mn1 N11 86.51(12) . . ?
O23 Mn1 N11 176.34(12) . . ?
O1 Mn1 O21 90.61(11) . 3_666 ?
O11 Mn1 O21 83.38(11) . 3_666 ?
O23 Mn1 O21 89.88(10) . 3_666 ?
N11 Mn1 O21 93.09(10) . 3_666 ?
O1 Mn1 N1 98.67(12) . . ?
O11 Mn1 N1 87.76(13) . . ?
O23 Mn1 N1 86.57(11) . . ?
N11 Mn1 N1 90.85(12) . . ?
O21 Mn1 N1 170.06(11) 3_666 . ?
O1 Mn1 Mn2 30.87(7) . . ?
O11 Mn1 Mn2 157.36(8) . . ?
O23 Mn1 Mn2 63.51(8) . . ?
N11 Mn1 Mn2 113.56(10) . . ?
O21 Mn1 Mn2 104.86(8) 3_666 . ?
N1 Mn1 Mn2 81.83(9) . . ?
O13 Mn2 O1 168.76(12) . . ?
O13 Mn2 O22 87.03(12) . . ?
O1 Mn2 O22 91.25(11) . . ?
O13 Mn2 N13 89.44(12) . . ?
O1 Mn2 N13 88.21(12) . . ?
O22 Mn2 N13 159.06(12) . . ?
O13 Mn2 O14 96.89(12) . . ?
O1 Mn2 O14 94.35(11) . . ?
O22 Mn2 O14 96.57(11) . . ?
N13 Mn2 O14 104.35(13) . . ?
O13 Mn2 Mn3 149.83(9) . . ?
O1 Mn2 Mn3 33.87(7) . . ?
O22 Mn2 Mn3 64.54(7) . . ?
N13 Mn2 Mn3 120.71(9) . . ?
O14 Mn2 Mn3 77.68(7) . . ?
O13 Mn2 Mn1 148.08(9) . . ?
O1 Mn2 Mn1 30.99(8) . . ?
O22 Mn2 Mn1 122.13(8) . . ?
N13 Mn2 Mn1 58.65(9) . . ?
O14 Mn2 Mn1 92.57(8) . . ?
Mn3 Mn2 Mn1 62.06(3) . . ?
O12 Mn3 O1 176.00(13) . . ?
O12 Mn3 O21 92.26(11) . . ?
O1 Mn3 O21 87.37(11) . . ?
O12 Mn3 N12 89.65(13) . . ?
O1 Mn3 N12 88.97(12) . . ?
O21 Mn3 N12 154.28(12) . . ?
O12 Mn3 O24 92.56(12) . . ?
O1 Mn3 O24 91.39(11) . . ?
O21 Mn3 O24 103.93(12) . . ?
N12 Mn3 O24 101.60(12) . . ?
O12 Mn3 Mn2 147.45(8) . . ?
O1 Mn3 Mn2 33.46(7) . . ?
O21 Mn3 Mn2 120.17(8) . . ?
N12 Mn3 Mn2 62.70(10) . . ?
O24 Mn3 Mn2 77.81(7) . . ?
Mn2 O1 Mn1 118.13(12) . . ?
Mn2 O1 Mn3 112.66(12) . . ?
Mn1 O1 Mn3 120.53(13) . . ?
C12 O12 Mn3 125.9(3) . . ?
N12 O22 Mn2 116.3(2) . . ?
C72 N12 O22 115.2(3) . . ?
C72 N12 Mn3 128.4(3) . . ?
O22 N12 Mn3 116.4(2) . . ?
O12 C12 C62 117.4(4) . . ?
O12 C12 C22 122.8(4) . . ?
C62 C12 C22 119.8(4) . . ?
C32 C22 C12 118.6(4) . . ?
C32 C22 C72 118.7(4) . . ?
C12 C22 C72 122.7(4) . . ?
C42 C32 C22 120.5(4) . . ?
C42 C32 H32 119.8 . . ?
C22 C32 H32 119.8 . . ?
C52 C42 C32 119.3(4) . . ?
C52 C42 H42 120.4 . . ?
C32 C42 H42 120.4 . . ?
C62 C52 C42 121.8(4) . . ?
C62 C52 H52 119.1 . . ?
C42 C52 H52 119.1 . . ?
C52 C62 C12 119.9(4) . . ?
C52 C62 H62 120.0 . . ?
C12 C62 H62 120.0 . . ?
N12 C72 C22 120.6(4) . . ?
N12 C72 C82 118.8(3) . . ?
C22 C72 C82 120.5(4) . . ?
C92 C82 C132 118.9(4) . . ?
C92 C82 C72 121.9(4) . . ?
C132 C82 C72 119.2(4) . . ?
C82 C92 C102 120.6(4) . . ?
C82 C92 H92 119.7 . . ?
C102 C92 H92 119.7 . . ?
C112 C102 C92 119.2(4) . . ?
C112 C102 H102 120.4 . . ?
C92 C102 H102 120.4 . . ?
C102 C112 C122 120.3(4) . . ?
C102 C112 H112 119.9 . . ?
C122 C112 H112 119.9 . . ?
C132 C122 C112 120.6(4) . . ?
C132 C122 H122 119.7 . . ?
C112 C122 H122 119.7 . . ?
C122 C132 C82 120.4(4) . . ?
C122 C132 H132 119.8 . . ?
C82 C132 H132 119.8 . . ?
C11 O11 Mn1 119.7(2) . . ?
N11 O21 Mn3 111.85(19) . . ?
N11 O21 Mn1 114.14(19) . 3_666 ?
Mn3 O21 Mn1 109.67(13) . 3_666 ?
C71 N11 O21 117.9(3) . . ?
C71 N11 Mn1 128.5(3) . . ?
O21 N11 Mn1 112.4(2) . . ?
O11 C11 C61 120.4(4) . . ?
O11 C11 C21 121.5(4) . . ?
C61 C11 C21 118.1(4) . . ?
C31 C21 C11 117.7(4) . . ?
C31 C21 C71 121.4(4) . . ?
C11 C21 C71 120.8(4) . . ?
C41 C31 C21 123.4(4) . . ?
C41 C31 H31 118.3 . . ?
C21 C31 H31 118.3 . . ?
C31 C41 C51 118.7(4) . . ?
C31 C41 H41 120.7 . . ?
C51 C41 H41 120.7 . . ?
C61 C51 C41 120.2(4) . . ?
C61 C51 H51 119.9 . . ?
C41 C51 H51 119.9 . . ?
C51 C61 C11 121.9(4) . . ?
C51 C61 H61 119.1 . . ?
C11 C61 H61 119.1 . . ?
N11 C71 C21 118.7(4) . . ?
N11 C71 C81 122.0(4) . . ?
C21 C71 C81 119.3(4) . . ?
C131 C81 C91 120.4(4) . . ?
C131 C81 C71 117.9(4) . . ?
C91 C81 C71 121.6(4) . . ?
C81 C91 C101 118.1(4) . . ?
C81 C91 H91 121.0 . . ?
C101 C91 H91 121.0 . . ?
C111 C101 C91 121.1(5) . . ?
C111 C101 H101 119.5 . . ?
C91 C101 H101 119.5 . . ?
C121 C111 C101 121.1(5) . . ?
C121 C111 H111 119.4 . . ?
C101 C111 H111 119.4 . . ?
C111 C121 C131 119.0(5) . . ?
C111 C121 H121 120.5 . . ?
C131 C121 H121 120.5 . . ?
C81 C131 C121 120.3(4) . . ?
C81 C131 H131 119.9 . . ?
C121 C131 H131 119.9 . . ?
C13 O13 Mn2 126.8(3) . . ?
N13 O23 Mn1 114.7(2) . . ?
C73 N13 O23 114.4(3) . . ?
C73 N13 Mn2 128.3(3) . . ?
O23 N13 Mn2 116.8(2) . . ?
O13 C13 C63 118.0(4) . . ?
O13 C13 C23 122.9(3) . . ?
C63 C13 C23 119.1(4) . . ?
C33 C23 C13 117.5(4) . . ?
C33 C23 C73 118.8(4) . . ?
C13 C23 C73 123.7(3) . . ?
C43 C33 C23 122.2(4) . . ?
C43 C33 H33 118.9 . . ?
C23 C33 H33 118.9 . . ?
C33 C43 C53 119.8(4) . . ?
C33 C43 H43 120.1 . . ?
C53 C43 H43 120.1 . . ?
C63 C53 C43 119.8(4) . . ?
C63 C53 H53 120.1 . . ?
C43 C53 H53 120.1 . . ?
C53 C63 C13 121.6(4) . . ?
C53 C63 H63 119.2 . . ?
C13 C63 H63 119.2 . . ?
N13 C73 C23 120.0(4) . . ?
N13 C73 C83 118.4(3) . . ?
C23 C73 C83 121.5(3) . . ?
C133 C83 C93 117.3(4) . . ?
C133 C83 C73 120.1(4) . . ?
C93 C83 C73 122.6(4) . . ?
C103 C93 C83 121.1(4) . . ?
C103 C93 H93 119.4 . . ?
C83 C93 H93 119.4 . . ?
C93 C103 C113 121.0(4) . . ?
C93 C103 H103 119.5 . . ?
C113 C103 H103 119.5 . . ?
C123 C113 C103 119.4(4) . . ?
C123 C113 H113 120.3 . . ?
C103 C113 H113 120.3 . . ?
C113 C123 C133 119.9(4) . . ?
C113 C123 H123 120.0 . . ?
C133 C123 H123 120.0 . . ?
C83 C133 C123 121.3(4) . . ?
C83 C133 H133 119.4 . . ?
C123 C133 H133 119.4 . . ?
C14 O14 Mn2 129.6(3) . . ?
C14 O24 Mn3 129.3(3) . . ?
O14 C14 O24 124.5(4) . . ?
O14 C14 C24 118.2(4) . . ?
O24 C14 C24 117.3(4) . . ?
C14 C24 C34 107.8(4) . . ?
C14 C24 H24A 110.1 . . ?
C34 C24 H24A 110.1 . . ?
C14 C24 H24B 110.1 . . ?
C34 C24 H24B 110.1 . . ?
H24A C24 H24B 108.5 . . ?
H34D C340 H34E 109.5 . . ?
H34D C340 H34F 109.5 . . ?
H34E C340 H34F 109.5 . . ?
N4 C7 C8 176.7(10) . . ?
C1 N1 Mn1 156.1(4) . . ?
N1 C1 C2 178.7(5) . . ?
C1 C2 H2A 109.5 . . ?
C1 C2 H2B 109.5 . . ?
H2A C2 H2B 109.5 . . ?
C1 C2 H2C 109.5 . . ?
H2A C2 H2C 109.5 . . ?
H2B C2 H2C 109.5 . . ?
N2 C3 C4 179.3(7) . . ?
C3 C4 H4A 109.5 . . ?
C3 C4 H4B 109.5 . . ?
H4A C4 H4B 109.5 . . ?
C3 C4 H4C 109.5 . . ?
H4A C4 H4C 109.5 . . ?
H4B C4 H4C 109.5 . . ?
N3 C5 C6 177.4(6) . . ?
C5 C6 H6A 109.5 . . ?
C5 C6 H6B 109.5 . . ?
H6A C6 H6B 109.5 . . ?
C5 C6 H6C 109.5 . . ?
H6A C6 H6C 109.5 . . ?
H6B C6 H6C 109.5 . . ?

loop_
_geom_bond_atom_site_label_1
_geom_bond_atom_site_label_2
_geom_bond_distance
_geom_bond_site_symmetry_2
_geom_bond_publ_flag
Mn1 O1 1.877(3) . ?
Mn1 O11 1.880(3) . ?
Mn1 O23 1.893(2) . ?
Mn1 N11 2.021(3) . ?
Mn1 O21 2.253(3) 3_666 ?
Mn1 N1 2.397(4) . ?
Mn1 Mn2 3.2146(14) . ?
Mn2 O13 1.848(2) . ?
Mn2 O1 1.871(2) . ?
Mn2 O22 1.931(3) . ?
Mn2 N13 2.020(3) . ?
Mn2 O14 2.086(3) . ?
Mn2 Mn3 3.1303(16) . ?
Mn3 O12 1.844(3) . ?
Mn3 O1 1.891(2) . ?
Mn3 O21 1.948(3) . ?
Mn3 N12 1.986(3) . ?
Mn3 O24 2.090(3) . ?
O12 C12 1.339(5) . ?
O22 N12 1.390(3) . ?
N12 C72 1.310(5) . ?
C12 C62 1.408(5) . ?
C12 C22 1.422(6) . ?
C22 C32 1.408(6) . ?
C22 C72 1.463(5) . ?
C32 C42 1.398(5) . ?
C32 H32 0.9500 . ?
C42 C52 1.396(5) . ?
C42 H42 0.9500 . ?
C52 C62 1.360(6) . ?
C52 H52 0.9500 . ?
C62 H62 0.9500 . ?
C72 C82 1.486(5) . ?
C82 C92 1.376(5) . ?
C82 C132 1.377(5) . ?
C92 C102 1.402(6) . ?
C92 H92 0.9500 . ?
C102 C112 1.359(5) . ?
C102 H102 0.9500 . ?
C112 C122 1.373(5) . ?
C112 H112 0.9500 . ?
C122 C132 1.369(5) . ?
C122 H122 0.9500 . ?
C132 H132 0.9500 . ?
O11 C11 1.353(5) . ?
O21 N11 1.389(4) . ?
O21 Mn1 2.253(3) 3_666 ?
N11 C71 1.302(5) . ?
C11 C61 1.383(5) . ?
C11 C21 1.439(5) . ?
C21 C31 1.390(5) . ?
C21 C71 1.462(5) . ?
C31 C41 1.361(5) . ?
C31 H31 0.9500 . ?
C41 C51 1.389(5) . ?
C41 H41 0.9500 . ?
C51 C61 1.382(5) . ?
C51 H51 0.9500 . ?
C61 H61 0.9500 . ?
C71 C81 1.509(5) . ?
C81 C131 1.380(5) . ?
C81 C91 1.382(5) . ?
C91 C101 1.394(5) . ?
C91 H91 0.9500 . ?
C101 C111 1.365(6) . ?
C101 H101 0.9500 . ?
C111 C121 1.352(6) . ?
C111 H111 0.9500 . ?
C121 C131 1.400(5) . ?
C121 H121 0.9500 . ?
C131 H131 0.9500 . ?
O13 C13 1.343(4) . ?
O23 N13 1.378(3) . ?
N13 C73 1.317(4) . ?
C13 C63 1.401(4) . ?
C13 C23 1.413(5) . ?
C23 C33 1.412(5) . ?
C23 C73 1.444(5) . ?
C33 C43 1.370(5) . ?
C33 H33 0.9500 . ?
C43 C53 1.382(6) . ?
C43 H43 0.9500 . ?
C53 C63 1.374(5) . ?
C53 H53 0.9500 . ?
C63 H63 0.9500 . ?
C73 C83 1.485(5) . ?
C83 C133 1.396(5) . ?
C83 C93 1.404(5) . ?
C93 C103 1.374(5) . ?
C93 H93 0.9500 . ?
C103 C113 1.385(5) . ?
C103 H103 0.9500 . ?
C113 C123 1.374(6) . ?
C113 H113 0.9500 . ?
C123 C133 1.402(5) . ?
C123 H123 0.9500 . ?
C133 H133 0.9500 . ?
O14 C14 1.265(4) . ?
O24 C14 1.281(4) . ?
C14 C24 1.512(6) . ?
C24 C34 1.671(6) . ?
C24 H24A 0.9900 . ?
C24 H24B 0.9900 . ?
C34 H34A 0.9800 . ?
C34 H34B 0.9800 . ?
C34 H34C 0.9800 . ?
C340 H34D 0.9800 . ?
C340 H34E 0.9800 . ?
C340 H34F 0.9800 . ?
N4 C7 1.125(8) . ?
C7 C8 1.433(9) . ?
C8 H8A 0.9800 . ?
C8 H8B 0.9800 . ?
C8 H8C 0.9800 . ?
N1 C1 1.122(5) . ?
C1 C2 1.465(6) . ?
C2 H2A 0.9800 . ?
C2 H2B 0.9800 . ?
C2 H2C 0.9800 . ?
N2 C3 1.112(6) . ?
C3 C4 1.467(7) . ?
C4 H4A 0.9800 . ?
C4 H4B 0.9800 . ?
C4 H4C 0.9800 . ?
N3 C5 1.123(6) . ?
C5 C6 1.465(6) . ?
C6 H6A 0.9800 . ?
C6 H6B 0.9800 . ?
C6 H6C 0.9800 . ?

loop_
_geom_torsion_atom_site_label_1
_geom_torsion_atom_site_label_2
_geom_torsion_atom_site_label_3
_geom_torsion_atom_site_label_4
_geom_torsion
_geom_torsion_site_symmetry_1
_geom_torsion_site_symmetry_2
_geom_torsion_site_symmetry_3
_geom_torsion_site_symmetry_4
_geom_torsion_publ_flag
O1 Mn1 Mn2 O13 -158.4(2) . . . . ?
O11 Mn1 Mn2 O13 15.6(3) . . . . ?
O23 Mn1 Mn2 O13 -11.1(2) . . . . ?
N11 Mn1 Mn2 O13 166.43(19) . . . . ?
O21 Mn1 Mn2 O13 -93.40(18) 3_666 . . . ?
N1 Mn1 Mn2 O13 79.09(19) . . . . ?
O11 Mn1 Mn2 O1 174.1(3) . . . . ?
O23 Mn1 Mn2 O1 147.29(17) . . . . ?
N11 Mn1 Mn2 O1 -35.13(17) . . . . ?
O21 Mn1 Mn2 O1 65.03(16) 3_666 . . . ?
N1 Mn1 Mn2 O1 -122.48(17) . . . . ?
O1 Mn1 Mn2 O22 -5.25(17) . . . . ?
O11 Mn1 Mn2 O22 168.8(2) . . . . ?
O23 Mn1 Mn2 O22 142.04(13) . . . . ?
N11 Mn1 Mn2 O22 -40.38(14) . . . . ?
O21 Mn1 Mn2 O22 59.78(12) 3_666 . . . ?
N1 Mn1 Mn2 O22 -127.73(12) . . . . ?
O1 Mn1 Mn2 N13 -160.59(18) . . . . ?
O11 Mn1 Mn2 N13 13.5(3) . . . . ?
O23 Mn1 Mn2 N13 -13.29(14) . . . . ?
N11 Mn1 Mn2 N13 164.28(15) . . . . ?
O21 Mn1 Mn2 N13 -95.55(13) 3_666 . . . ?
N1 Mn1 Mn2 N13 76.94(14) . . . . ?
O1 Mn1 Mn2 O14 94.16(17) . . . . ?
O11 Mn1 Mn2 O14 -91.8(2) . . . . ?
O23 Mn1 Mn2 O14 -118.55(12) . . . . ?
N11 Mn1 Mn2 O14 59.03(13) . . . . ?
O21 Mn1 Mn2 O14 159.19(10) 3_666 . . . ?
N1 Mn1 Mn2 O14 -28.31(11) . . . . ?
O1 Mn1 Mn2 Mn3 19.56(14) . . . . ?
O11 Mn1 Mn2 Mn3 -166.4(2) . . . . ?
O23 Mn1 Mn2 Mn3 166.86(9) . . . . ?
N11 Mn1 Mn2 Mn3 -15.56(10) . . . . ?
O21 Mn1 Mn2 Mn3 84.60(7) 3_666 . . . ?
N1 Mn1 Mn2 Mn3 -102.91(8) . . . . ?
O13 Mn2 Mn3 O12 -13.0(3) . . . . ?
O1 Mn2 Mn3 O12 -172.8(2) . . . . ?
O22 Mn2 Mn3 O12 -34.1(2) . . . . ?
N13 Mn2 Mn3 O12 169.0(2) . . . . ?
O14 Mn2 Mn3 O12 69.5(2) . . . . ?
Mn1 Mn2 Mn3 O12 169.13(18) . . . . ?
O13 Mn2 Mn3 O1 159.9(2) . . . . ?
O22 Mn2 Mn3 O1 138.80(17) . . . . ?
N13 Mn2 Mn3 O1 -18.17(18) . . . . ?
O14 Mn2 Mn3 O1 -117.68(17) . . . . ?
Mn1 Mn2 Mn3 O1 -18.02(15) . . . . ?
O13 Mn2 Mn3 O21 172.5(2) . . . . ?
O1 Mn2 Mn3 O21 12.67(17) . . . . ?
O22 Mn2 Mn3 O21 151.47(12) . . . . ?
N13 Mn2 Mn3 O21 -5.50(15) . . . . ?
O14 Mn2 Mn3 O21 -105.01(13) . . . . ?
Mn1 Mn2 Mn3 O21 -5.35(9) . . . . ?
O13 Mn2 Mn3 N12 21.8(2) . . . . ?
O1 Mn2 Mn3 N12 -138.10(18) . . . . ?
O22 Mn2 Mn3 N12 0.70(13) . . . . ?
N13 Mn2 Mn3 N12 -156.27(15) . . . . ?
O14 Mn2 Mn3 N12 104.22(13) . . . . ?
Mn1 Mn2 Mn3 N12 -156.12(10) . . . . ?
O13 Mn2 Mn3 O24 -88.3(2) . . . . ?
O1 Mn2 Mn3 O24 111.84(17) . . . . ?
O22 Mn2 Mn3 O24 -109.37(12) . . . . ?
N13 Mn2 Mn3 O24 93.66(14) . . . . ?
O14 Mn2 Mn3 O24 -5.85(11) . . . . ?
Mn1 Mn2 Mn3 O24 93.81(9) . . . . ?
O13 Mn2 O1 Mn1 94.6(6) . . . . ?
O22 Mn2 O1 Mn1 175.55(15) . . . . ?
N13 Mn2 O1 Mn1 16.50(16) . . . . ?
O14 Mn2 O1 Mn1 -87.76(15) . . . . ?
Mn3 Mn2 O1 Mn1 -147.9(2) . . . . ?
O13 Mn2 O1 Mn3 -117.5(6) . . . . ?
O22 Mn2 O1 Mn3 -36.51(14) . . . . ?
N13 Mn2 O1 Mn3 164.44(15) . . . . ?
O14 Mn2 O1 Mn3 60.18(15) . . . . ?
Mn1 Mn2 O1 Mn3 147.9(2) . . . . ?
O23 Mn1 O1 Mn2 -28.92(15) . . . . ?
N11 Mn1 O1 Mn2 148.14(15) . . . . ?
O21 Mn1 O1 Mn2 -118.80(14) 3_666 . . . ?
N1 Mn1 O1 Mn2 57.64(16) . . . . ?
O23 Mn1 O1 Mn3 -174.27(15) . . . . ?
N11 Mn1 O1 Mn3 2.79(16) . . . . ?
O21 Mn1 O1 Mn3 95.86(15) 3_666 . . . ?
N1 Mn1 O1 Mn3 -87.70(15) . . . . ?
Mn2 Mn1 O1 Mn3 -145.3(2) . . . . ?
O21 Mn3 O1 Mn2 -169.05(15) . . . . ?
N12 Mn3 O1 Mn2 36.41(15) . . . . ?
O24 Mn3 O1 Mn2 -65.17(15) . . . . ?
O21 Mn3 O1 Mn1 -21.97(15) . . . . ?
N12 Mn3 O1 Mn1 -176.51(16) . . . . ?
O24 Mn3 O1 Mn1 81.91(16) . . . . ?
Mn2 Mn3 O1 Mn1 147.1(2) . . . . ?
O21 Mn3 O12 C12 -119.2(3) . . . . ?
N12 Mn3 O12 C12 35.1(3) . . . . ?
O24 Mn3 O12 C12 136.7(3) . . . . ?
Mn2 Mn3 O12 C12 65.6(4) . . . . ?
O13 Mn2 O22 N12 -170.6(2) . . . . ?
O1 Mn2 O22 N12 20.6(2) . . . . ?
N13 Mn2 O22 N12 108.8(4) . . . . ?
O14 Mn2 O22 N12 -74.0(2) . . . . ?
Mn3 Mn2 O22 N12 -0.99(19) . . . . ?
Mn1 Mn2 O22 N12 23.3(2) . . . . ?
Mn2 O22 N12 C72 -177.8(3) . . . . ?
Mn2 O22 N12 Mn3 1.6(3) . . . . ?
O12 Mn3 N12 C72 -19.6(4) . . . . ?
O1 Mn3 N12 C72 156.6(4) . . . . ?
O21 Mn3 N12 C72 74.9(5) . . . . ?
O24 Mn3 N12 C72 -112.1(4) . . . . ?
Mn2 Mn3 N12 C72 178.3(4) . . . . ?
O12 Mn3 N12 O22 161.2(2) . . . . ?
O1 Mn3 N12 O22 -22.6(2) . . . . ?
O21 Mn3 N12 O22 -104.4(3) . . . . ?
O24 Mn3 N12 O22 68.6(2) . . . . ?
Mn2 Mn3 N12 O22 -0.98(19) . . . . ?
Mn3 O12 C12 C62 145.5(3) . . . . ?
Mn3 O12 C12 C22 -34.4(5) . . . . ?
O12 C12 C22 C32 -176.5(3) . . . . ?
C62 C12 C22 C32 3.5(6) . . . . ?
O12 C12 C22 C72 5.8(6) . . . . ?
C62 C12 C22 C72 -174.1(4) . . . . ?
C12 C22 C32 C42 -1.9(6) . . . . ?
C72 C22 C32 C42 175.9(3) . . . . ?
C22 C32 C42 C52 -0.6(6) . . . . ?
C32 C42 C52 C62 1.4(7) . . . . ?
C42 C52 C62 C12 0.3(7) . . . . ?
O12 C12 C62 C52 177.3(4) . . . . ?
C22 C12 C62 C52 -2.8(6) . . . . ?
O22 N12 C72 C22 -178.8(3) . . . . ?
Mn3 N12 C72 C22 1.9(6) . . . . ?
O22 N12 C72 C82 5.0(5) . . . . ?
Mn3 N12 C72 C82 -174.2(3) . . . . ?
C32 C22 C72 N12 -167.7(4) . . . . ?
C12 C22 C72 N12 10.0(6) . . . . ?
C32 C22 C72 C82 8.4(6) . . . . ?
C12 C22 C72 C82 -173.9(4) . . . . ?
N12 C72 C82 C92 -106.7(5) . . . . ?
C22 C72 C82 C92 77.1(5) . . . . ?
N12 C72 C82 C132 75.0(5) . . . . ?
C22 C72 C82 C132 -101.2(5) . . . . ?
C132 C82 C92 C102 -1.3(6) . . . . ?
C72 C82 C92 C102 -179.6(4) . . . . ?
C82 C92 C102 C112 1.8(6) . . . . ?
C92 C102 C112 C122 -1.1(7) . . . . ?
C102 C112 C122 C132 -0.1(6) . . . . ?
C112 C122 C132 C82 0.6(6) . . . . ?
C92 C82 C132 C122 0.0(6) . . . . ?
C72 C82 C132 C122 178.4(4) . . . . ?
O23 Mn1 O11 C11 127.6(3) . . . . ?
N11 Mn1 O11 C11 -49.7(3) . . . . ?
O21 Mn1 O11 C11 -143.3(3) 3_666 . . . ?
N1 Mn1 O11 C11 41.2(3) . . . . ?
Mn2 Mn1 O11 C11 103.6(3) . . . . ?
O12 Mn3 O21 N11 -141.6(2) . . . . ?
O1 Mn3 O21 N11 42.4(2) . . . . ?
N12 Mn3 O21 N11 124.6(3) . . . . ?
O24 Mn3 O21 N11 -48.4(2) . . . . ?
Mn2 Mn3 O21 N11 35.5(2) . . . . ?
O12 Mn3 O21 Mn1 90.76(13) . . . 3_666 ?
O1 Mn3 O21 Mn1 -85.25(12) . . . 3_666 ?
N12 Mn3 O21 Mn1 -3.1(3) . . . 3_666 ?
O24 Mn3 O21 Mn1 -176.03(10) . . . 3_666 ?
Mn2 Mn3 O21 Mn1 -92.21(11) . . . 3_666 ?
Mn3 O21 N11 C71 141.8(3) . . . . ?
Mn1 O21 N11 C71 -93.0(3) 3_666 . . . ?
Mn3 O21 N11 Mn1 -49.6(2) . . . . ?
Mn1 O21 N11 Mn1 75.6(2) 3_666 . . . ?
O1 Mn1 N11 C71 -164.7(3) . . . . ?
O11 Mn1 N11 C71 21.6(3) . . . . ?
O21 Mn1 N11 C71 104.8(3) 3_666 . . . ?
N1 Mn1 N11 C71 -66.1(3) . . . . ?
Mn2 Mn1 N11 C71 -147.5(3) . . . . ?
O1 Mn1 N11 O21 28.2(2) . . . . ?
O11 Mn1 N11 O21 -145.5(2) . . . . ?
O21 Mn1 N11 O21 -62.3(2) 3_666 . . . ?
N1 Mn1 N11 O21 126.8(2) . . . . ?
Mn2 Mn1 N11 O21 45.4(2) . . . . ?
Mn1 O11 C11 C61 -132.5(3) . . . . ?
Mn1 O11 C11 C21 50.1(4) . . . . ?
O11 C11 C21 C31 -179.7(3) . . . . ?
C61 C11 C21 C31 2.9(5) . . . . ?
O11 C11 C21 C71 -4.5(5) . . . . ?
C61 C11 C21 C71 178.1(3) . . . . ?
C11 C21 C31 C41 -1.9(5) . . . . ?
C71 C21 C31 C41 -177.1(4) . . . . ?
C21 C31 C41 C51 0.3(6) . . . . ?
C31 C41 C51 C61 0.1(5) . . . . ?
C41 C51 C61 C11 1.1(6) . . . . ?
O11 C11 C61 C51 -180.0(3) . . . . ?
C21 C11 C61 C51 -2.6(5) . . . . ?
O21 N11 C71 C21 176.9(3) . . . . ?
Mn1 N11 C71 C21 10.5(6) . . . . ?
O21 N11 C71 C81 -1.7(6) . . . . ?
Mn1 N11 C71 C81 -168.2(3) . . . . ?
C31 C21 C71 N11 149.0(4) . . . . ?
C11 C21 C71 N11 -26.0(6) . . . . ?
C31 C21 C71 C81 -32.3(5) . . . . ?
C11 C21 C71 C81 152.6(3) . . . . ?
N11 C71 C81 C131 129.9(4) . . . . ?
C21 C71 C81 C131 -48.8(6) . . . . ?
N11 C71 C81 C91 -47.8(6) . . . . ?
C21 C71 C81 C91 133.6(4) . . . . ?
C131 C81 C91 C101 2.0(6) . . . . ?
C71 C81 C91 C101 179.6(4) . . . . ?
C81 C91 C101 C111 -1.2(7) . . . . ?
C91 C101 C111 C121 -0.5(8) . . . . ?
C101 C111 C121 C131 1.3(8) . . . . ?
C91 C81 C131 C121 -1.2(6) . . . . ?
C71 C81 C131 C121 -178.9(4) . . . . ?
C111 C121 C131 C81 -0.4(7) . . . . ?
O1 Mn2 O13 C13 -108.9(6) . . . . ?
O22 Mn2 O13 C13 169.7(3) . . . . ?
N13 Mn2 O13 C13 -31.0(3) . . . . ?
O14 Mn2 O13 C13 73.4(3) . . . . ?
Mn3 Mn2 O13 C13 150.7(2) . . . . ?
Mn1 Mn2 O13 C13 -32.8(4) . . . . ?
O1 Mn1 O23 N13 34.6(2) . . . . ?
O11 Mn1 O23 N13 -151.5(2) . . . . ?
O21 Mn1 O23 N13 125.2(2) 3_666 . . . ?
N1 Mn1 O23 N13 -64.1(2) . . . . ?
Mn2 Mn1 O23 N13 18.5(2) . . . . ?
Mn1 O23 N13 C73 157.3(3) . . . . ?
Mn1 O23 N13 Mn2 -30.4(3) . . . . ?
O13 Mn2 N13 C73 10.7(4) . . . . ?
O1 Mn2 N13 C73 179.8(4) . . . . ?
O22 Mn2 N13 C73 90.9(5) . . . . ?
O14 Mn2 N13 C73 -86.2(4) . . . . ?
Mn3 Mn2 N13 C73 -170.2(3) . . . . ?
Mn1 Mn2 N13 C73 -170.4(4) . . . . ?
O13 Mn2 N13 O23 -160.4(2) . . . . ?
O1 Mn2 N13 O23 8.6(2) . . . . ?
O22 Mn2 N13 O23 -80.2(4) . . . . ?
O14 Mn2 N13 O23 102.6(2) . . . . ?
Mn3 Mn2 N13 O23 18.6(3) . . . . ?
Mn1 Mn2 N13 O23 18.46(19) . . . . ?
Mn2 O13 C13 C63 -146.9(3) . . . . ?
Mn2 O13 C13 C23 32.9(6) . . . . ?
O13 C13 C23 C33 178.1(3) . . . . ?
C63 C13 C23 C33 -2.1(6) . . . . ?
O13 C13 C23 C73 -4.3(7) . . . . ?
C63 C13 C23 C73 175.5(4) . . . . ?
C13 C23 C33 C43 1.1(6) . . . . ?
C73 C23 C33 C43 -176.7(4) . . . . ?
C23 C33 C43 C53 0.2(7) . . . . ?
C33 C43 C53 C63 -0.3(7) . . . . ?
C43 C53 C63 C13 -0.8(7) . . . . ?
O13 C13 C63 C53 -178.1(4) . . . . ?
C23 C13 C63 C53 2.1(6) . . . . ?
O23 N13 C73 C23 179.8(3) . . . . ?
Mn2 N13 C73 C23 8.5(6) . . . . ?
O23 N13 C73 C83 -3.6(5) . . . . ?
Mn2 N13 C73 C83 -174.9(3) . . . . ?
C33 C23 C73 N13 161.7(4) . . . . ?
C13 C23 C73 N13 -15.9(7) . . . . ?
C33 C23 C73 C83 -14.8(6) . . . . ?
C13 C23 C73 C83 167.6(4) . . . . ?
N13 C73 C83 C133 120.0(4) . . . . ?
C23 C73 C83 C133 -63.5(5) . . . . ?
N13 C73 C83 C93 -59.8(5) . . . . ?
C23 C73 C83 C93 116.7(4) . . . . ?
C133 C83 C93 C103 0.7(5) . . . . ?
C73 C83 C93 C103 -179.4(3) . . . . ?
C83 C93 C103 C113 -1.0(6) . . . . ?
C93 C103 C113 C123 0.0(6) . . . . ?
C103 C113 C123 C133 1.4(6) . . . . ?
C93 C83 C133 C123 0.6(5) . . . . ?
C73 C83 C133 C123 -179.3(3) . . . . ?
C113 C123 C133 C83 -1.7(6) . . . . ?
O13 Mn2 O14 C14 161.0(3) . . . . ?
O1 Mn2 O14 C14 -18.5(4) . . . . ?
O22 Mn2 O14 C14 73.2(4) . . . . ?
N13 Mn2 O14 C14 -107.8(4) . . . . ?
Mn3 Mn2 O14 C14 11.1(3) . . . . ?
Mn1 Mn2 O14 C14 -49.5(3) . . . . ?
O12 Mn3 O24 C14 -144.0(4) . . . . ?
O1 Mn3 O24 C14 35.4(4) . . . . ?
O21 Mn3 O24 C14 123.0(3) . . . . ?
N12 Mn3 O24 C14 -53.8(4) . . . . ?
Mn2 Mn3 O24 C14 4.6(3) . . . . ?
Mn2 O14 C14 O24 -12.0(6) . . . . ?
Mn2 O14 C14 C24 169.4(3) . . . . ?
Mn3 O24 C14 O14 1.7(6) . . . . ?
Mn3 O24 C14 C24 -179.8(3) . . . . ?
O14 C14 C24 C34 42.6(5) . . . . ?
O24 C14 C24 C34 -136.0(4) . . . . ?
O1 Mn1 N1 C1 174.1(9) . . . . ?
O11 Mn1 N1 C1 -0.1(9) . . . . ?
O23 Mn1 N1 C1 -96.2(9) . . . . ?
N11 Mn1 N1 C1 86.4(9) . . . . ?
Mn2 Mn1 N1 C1 -160.0(9) . . . . ?
